data_4113092
loop_
_publ_author_name
'Suzanne C. Bart'
'Emil Lobkovsky'
'Paul J. Chirik'

_publ_section_title
;
 Preparation and Molecular and Electronic Structures of Iron(0) Dinitrogen
 and Silane Complexes and Their Application to Catalytic Hydrogenation and
 Hydrosilation
;
_journal_name_full 'Journal of the American Chemical Society'
_journal_page_first 13794
_journal_page_last 13807
_journal_paper_doi 10.1021/ja046753t
_journal_volume 126
_journal_year 2004
_chemical_formula_sum 'C45 H59 Fe N3 Si2'
_chemical_formula_weight 753.98
_chemical_name_systematic
; 
 ? 
;
_space_group_IT_number 14
_symmetry_cell_setting monoclinic
_symmetry_space_group_name_Hall '-P 2ybc'
_symmetry_space_group_name_H-M 'P 1 21/c 1'
_atom_sites_solution_hydrogens mixed
_atom_sites_solution_primary direct
_atom_sites_solution_secondary difmap
_audit_creation_method SHELXL-97
_cell_angle_alpha 90.00
_cell_angle_beta 102.0240(10)
_cell_angle_gamma 90.00
_cell_formula_units_Z 4
_cell_length_a 13.6180(6)
_cell_length_b 12.4246(5)
_cell_length_c 26.3319(10)
_cell_measurement_temperature 173(2)
_cell_volume 4357.6(3)
_computing_cell_refinement 'Bruker SAINT'
_computing_data_collection 'Bruker SMART'
_computing_data_reduction 'Bruker SHELXTL'
_computing_molecular_graphics 'Bruker SHELXTL'
_computing_publication_material 'Bruker SHELXTL'
_computing_structure_refinement 'SHELXL-97 (Sheldrick, 1997)'
_computing_structure_solution 'SHELXS-97 (Sheldrick, 1990)'
_diffrn_ambient_temperature 173(2)
_diffrn_measured_fraction_theta_full 0.995
_diffrn_measured_fraction_theta_max 0.995
_diffrn_measurement_device_type 'Bruker 1K CCD area detector'
_diffrn_measurement_method '0.3 deg. omega scans'
_diffrn_radiation_monochromator graphite
_diffrn_radiation_source 'fine-focus sealed tube'
_diffrn_radiation_type MoK\a
_diffrn_radiation_wavelength 0.71073
_diffrn_reflns_av_R_equivalents 0.0582
_diffrn_reflns_av_sigmaI/netI 0.0644
_diffrn_reflns_limit_h_max 17
_diffrn_reflns_limit_h_min -17
_diffrn_reflns_limit_k_max 16
_diffrn_reflns_limit_k_min -16
_diffrn_reflns_limit_l_max 32
_diffrn_reflns_limit_l_min -34
_diffrn_reflns_number 33900
_diffrn_reflns_theta_full 27.48
_diffrn_reflns_theta_max 27.48
_diffrn_reflns_theta_min 1.58
_exptl_absorpt_coefficient_mu 0.434
_exptl_absorpt_correction_T_max 0.9378
_exptl_absorpt_correction_T_min 0.8457
_exptl_absorpt_correction_type SADABS
_exptl_crystal_colour green
_exptl_crystal_density_diffrn 1.149
_exptl_crystal_description block
_exptl_crystal_F_000 1616
_exptl_crystal_size_max 0.40
_exptl_crystal_size_mid 0.30
_exptl_crystal_size_min 0.15
_refine_diff_density_max 0.414
_refine_diff_density_min -0.364
_refine_diff_density_rms 0.056
_refine_ls_extinction_method none
_refine_ls_goodness_of_fit_ref 1.024
_refine_ls_hydrogen_treatment mixed
_refine_ls_matrix_type full
_refine_ls_number_parameters 723
_refine_ls_number_reflns 9931
_refine_ls_number_restraints 0
_refine_ls_restrained_S_all 1.024
_refine_ls_R_factor_all 0.0920
_refine_ls_R_factor_gt 0.0481
_refine_ls_shift/su_max 3.739
_refine_ls_shift/su_mean 0.114
_refine_ls_structure_factor_coef Fsqd
_refine_ls_weighting_details 'calc w=1/[\s^2^(Fo^2^)+(0.0550P)^2^+0.8825P] where P=(Fo^2^+2Fc^2^)/3'
_refine_ls_weighting_scheme calc
_refine_ls_wR_factor_gt 0.1013
_refine_ls_wR_factor_ref 0.1167
_reflns_number_gt 6531
_reflns_number_total 9931
_reflns_threshold_expression >2sigma(I)
_cod_data_source_file ja046753tsi20040602_105814.cif
_cod_data_source_block scb16
_cod_database_code 4113092

loop_
_symmetry_equiv_pos_as_xyz
'x, y, z'
'-x, y+1/2, -z+1/2'
'-x, -y, -z'
'x, -y-1/2, z-1/2'

loop_
_atom_site_label
_atom_site_type_symbol
_atom_site_fract_x
_atom_site_fract_y
_atom_site_fract_z
_atom_site_U_iso_or_equiv
_atom_site_adp_type
_atom_site_occupancy
_atom_site_symmetry_multiplicity
_atom_site_calc_flag
_atom_site_refinement_flags
Fe1 Fe 0.32419(2) 0.50325(3) 0.332214(12) 0.02289(9) Uani 1 1 d .
H1M H 0.2614(19) 0.468(2) 0.2839(10) 0.046(7) Uiso 1 1 d .
H2M H 0.2412(18) 0.5035(18) 0.3621(10) 0.039(7) Uiso 1 1 d .
Si1 Si 0.14348(5) 0.46272(5) 0.32284(3) 0.02872(16) Uani 1 1 d .
H1SB H 0.0941(19) 0.538(2) 0.2871(10) 0.046(7) Uiso 1 1 d .
H1SA H 0.1313(17) 0.3576(18) 0.3025(9) 0.033(7) Uiso 1 1 d .
Si2 Si 0.36870(5) 0.47054(6) 0.25297(3) 0.03054(17) Uani 1 1 d .
H2SB H 0.4149(18) 0.564(2) 0.2432(9) 0.040(7) Uiso 1 1 d .
H2SA H 0.4413(18) 0.3975(19) 0.2637(9) 0.038(7) Uiso 1 1 d .
N1 N 0.38009(14) 0.36830(15) 0.36383(7) 0.0270(4) Uani 1 1 d .
N2 N 0.45808(13) 0.53888(15) 0.35016(7) 0.0257(4) Uani 1 1 d .
N3 N 0.31643(13) 0.65911(15) 0.32282(8) 0.0272(4) Uani 1 1 d .
C1 C 0.48015(18) 0.3620(2) 0.37523(9) 0.0320(6) Uani 1 1 d .
C2 C 0.52852(17) 0.4590(2) 0.36551(9) 0.0292(5) Uani 1 1 d .
C3 C 0.63039(18) 0.4823(2) 0.37129(10) 0.0367(6) Uani 1 1 d .
H3 H 0.673(2) 0.427(2) 0.3805(10) 0.039(7) Uiso 1 1 d .
C4 C 0.66048(19) 0.5846(2) 0.36177(11) 0.0399(7) Uani 1 1 d .
H4 H 0.725(2) 0.601(2) 0.3626(11) 0.056(9) Uiso 1 1 d .
C5 C 0.59008(19) 0.6653(2) 0.34640(10) 0.0370(6) Uani 1 1 d .
H5 H 0.6083(19) 0.734(2) 0.3389(10) 0.040(8) Uiso 1 1 d .
C6 C 0.48842(17) 0.64113(19) 0.34046(9) 0.0282(5) Uani 1 1 d .
C7 C 0.40340(18) 0.70989(19) 0.32602(10) 0.0328(6) Uani 1 1 d .
C8 C 0.5401(2) 0.2667(3) 0.39922(13) 0.0439(7) Uani 1 1 d .
H8C H 0.499(2) 0.212(2) 0.4069(11) 0.044(8) Uiso 1 1 d .
H8B H 0.584(2) 0.288(2) 0.4316(12) 0.051(9) Uiso 1 1 d .
H8A H 0.575(3) 0.236(3) 0.3752(14) 0.079(12) Uiso 1 1 d .
C9 C 0.4158(2) 0.8279(2) 0.31667(15) 0.0460(8) Uani 1 1 d .
H9C H 0.356(2) 0.866(2) 0.3115(11) 0.045(8) Uiso 1 1 d .
H9B H 0.446(2) 0.839(2) 0.2854(13) 0.061(10) Uiso 1 1 d .
H9A H 0.462(3) 0.857(3) 0.3451(13) 0.069(11) Uiso 1 1 d .
C10 C 0.32549(18) 0.28475(18) 0.38465(10) 0.0305(5) Uani 1 1 d .
C11 C 0.2788(2) 0.20012(19) 0.35304(10) 0.0352(6) Uani 1 1 d .
C12 C 0.2274(2) 0.1229(2) 0.37578(13) 0.0471(7) Uani 1 1 d .
H12 H 0.196(2) 0.061(2) 0.3550(11) 0.056(9) Uiso 1 1 d .
C13 C 0.2227(2) 0.1290(2) 0.42770(13) 0.0515(8) Uani 1 1 d .
H13 H 0.185(2) 0.077(3) 0.4444(12) 0.072(10) Uiso 1 1 d .
C14 C 0.2681(2) 0.2125(2) 0.45791(12) 0.0461(7) Uani 1 1 d .
H14 H 0.263(2) 0.214(2) 0.4938(11) 0.044(8) Uiso 1 1 d .
C15 C 0.31969(19) 0.29315(19) 0.43700(10) 0.0341(6) Uani 1 1 d .
C16 C 0.2864(2) 0.1890(2) 0.29663(10) 0.0380(6) Uani 1 1 d .
H16 H 0.2879(18) 0.260(2) 0.2834(9) 0.032(7) Uiso 1 1 d .
C17 C 0.1963(3) 0.1335(3) 0.26280(15) 0.0571(9) Uani 1 1 d .
H17C H 0.131(2) 0.166(2) 0.2638(11) 0.051(9) Uiso 1 1 d .
H17B H 0.202(2) 0.139(3) 0.2286(14) 0.066(11) Uiso 1 1 d .
H17A H 0.196(3) 0.055(3) 0.2731(14) 0.084(12) Uiso 1 1 d .
C18 C 0.3832(3) 0.1318(3) 0.29193(14) 0.0543(8) Uani 1 1 d .
H18C H 0.447(3) 0.183(3) 0.3102(14) 0.087(12) Uiso 1 1 d .
H18B H 0.398(2) 0.066(3) 0.3108(12) 0.066(10) Uiso 1 1 d .
H18A H 0.384(2) 0.122(2) 0.2558(13) 0.059(9) Uiso 1 1 d .
C19 C 0.3654(2) 0.3853(2) 0.47174(11) 0.0412(7) Uani 1 1 d .
H19 H 0.3980(18) 0.4286(19) 0.4526(9) 0.028(7) Uiso 1 1 d .
C20 C 0.4497(3) 0.3482(4) 0.51631(14) 0.0615(10) Uani 1 1 d .
H20C H 0.420(2) 0.296(3) 0.5381(13) 0.063(10) Uiso 1 1 d .
H20B H 0.504(3) 0.309(3) 0.5034(14) 0.091(13) Uiso 1 1 d .
H20A H 0.478(2) 0.408(3) 0.5388(13) 0.073(11) Uiso 1 1 d .
C21 C 0.2863(3) 0.4463(3) 0.49314(14) 0.0545(9) Uani 1 1 d .
H21C H 0.318(2) 0.505(2) 0.5127(12) 0.059(9) Uiso 1 1 d .
H21B H 0.235(2) 0.470(2) 0.4647(13) 0.064(10) Uiso 1 1 d .
H21A H 0.256(2) 0.401(3) 0.5160(13) 0.068(11) Uiso 1 1 d .
C22 C 0.22780(17) 0.72675(17) 0.31706(10) 0.0301(6) Uani 1 1 d .
C23 C 0.20414(18) 0.76935(18) 0.36218(11) 0.0344(6) Uani 1 1 d .
C24 C 0.1208(2) 0.8378(2) 0.35615(13) 0.0413(7) Uani 1 1 d .
H24 H 0.1093(18) 0.8635(19) 0.3862(10) 0.029(7) Uiso 1 1 d .
C25 C 0.0642(2) 0.8620(2) 0.30775(13) 0.0456(8) Uani 1 1 d .
H25 H 0.007(2) 0.908(2) 0.3047(10) 0.046(8) Uiso 1 1 d .
C26 C 0.0883(2) 0.8171(2) 0.26450(13) 0.0418(7) Uani 1 1 d .
H26 H 0.047(2) 0.828(2) 0.2306(11) 0.042(8) Uiso 1 1 d .
C27 C 0.16955(17) 0.74800(19) 0.26752(10) 0.0347(6) Uani 1 1 d .
C28 C 0.2658(2) 0.7484(2) 0.41676(11) 0.0414(7) Uani 1 1 d .
H28 H 0.307(2) 0.691(2) 0.4136(11) 0.051(8) Uiso 1 1 d .
C29 C 0.3324(3) 0.8441(3) 0.43753(18) 0.0647(10) Uani 1 1 d .
H29C H 0.368(3) 0.835(3) 0.4717(15) 0.076(12) Uiso 1 1 d .
H29B H 0.294(3) 0.901(3) 0.4387(14) 0.076(12) Uiso 1 1 d .
H29A H 0.384(3) 0.864(3) 0.4113(15) 0.099(14) Uiso 1 1 d .
C30 C 0.2006(3) 0.7194(4) 0.45523(15) 0.0651(10) Uani 1 1 d .
H30C H 0.242(2) 0.702(3) 0.4900(14) 0.067(10) Uiso 1 1 d .
H30B H 0.152(3) 0.775(3) 0.4574(15) 0.092(14) Uiso 1 1 d .
H30A H 0.158(4) 0.654(4) 0.4409(18) 0.131(18) Uiso 1 1 d .
C31 C 0.1926(2) 0.7021(2) 0.21809(11) 0.0452(7) Uani 1 1 d .
H31 H 0.2390(19) 0.652(2) 0.2274(10) 0.038(7) Uiso 1 1 d .
C32 C 0.2367(4) 0.7870(4) 0.18724(18) 0.0738(12) Uani 1 1 d .
H32C H 0.293(3) 0.816(3) 0.2062(14) 0.081(12) Uiso 1 1 d .
H32B H 0.258(3) 0.750(3) 0.1578(15) 0.081(13) Uiso 1 1 d .
H32A H 0.188(3) 0.842(3) 0.1790(16) 0.097(16) Uiso 1 1 d .
C33 C 0.1017(3) 0.6502(3) 0.18312(14) 0.0559(8) Uani 1 1 d .
H33C H 0.051(2) 0.709(3) 0.1718(12) 0.060(9) Uiso 1 1 d .
H33B H 0.120(3) 0.620(3) 0.1526(15) 0.075(11) Uiso 1 1 d .
H33A H 0.070(3) 0.597(3) 0.2020(14) 0.085(12) Uiso 1 1 d .
C34 C 0.05975(17) 0.4622(2) 0.37170(10) 0.0346(6) Uani 1 1 d .
C35 C 0.0007(2) 0.5507(3) 0.37919(13) 0.0462(7) Uani 1 1 d .
H35 H 0.0023(18) 0.607(2) 0.3568(10) 0.029(7) Uiso 1 1 d .
C36 C -0.0630(2) 0.5464(3) 0.41455(14) 0.0573(9) Uani 1 1 d .
H36 H -0.097(3) 0.613(3) 0.4168(14) 0.096(13) Uiso 1 1 d .
C37 C -0.0695(2) 0.4559(3) 0.44245(13) 0.0571(9) Uani 1 1 d .
H37 H -0.119(3) 0.448(3) 0.4672(14) 0.082(11) Uiso 1 1 d .
C38 C -0.0138(2) 0.3680(3) 0.43572(13) 0.0577(9) Uani 1 1 d .
H38 H -0.013(3) 0.301(3) 0.4552(17) 0.095(14) Uiso 1 1 d .
C39 C 0.0503(2) 0.3709(3) 0.40106(11) 0.0432(7) Uani 1 1 d .
H39 H 0.090(2) 0.308(2) 0.3988(10) 0.043(8) Uiso 1 1 d .
C40 C 0.29045(18) 0.43697(19) 0.18691(10) 0.0319(6) Uani 1 1 d .
C41 C 0.3220(2) 0.4733(2) 0.14283(11) 0.0453(7) Uani 1 1 d .
H41 H 0.383(2) 0.515(2) 0.1488(11) 0.050(8) Uiso 1 1 d .
C42 C 0.2699(3) 0.4456(3) 0.09332(13) 0.0691(11) Uani 1 1 d .
H42 H 0.297(3) 0.464(3) 0.0655(15) 0.091(13) Uiso 1 1 d .
C43 C 0.1857(3) 0.3815(3) 0.08668(14) 0.0670(10) Uani 1 1 d .
H43 H 0.144(2) 0.367(2) 0.0506(13) 0.068(10) Uiso 1 1 d .
C44 C 0.1531(2) 0.3453(3) 0.12944(13) 0.0531(8) Uani 1 1 d .
H44 H 0.086(3) 0.303(3) 0.1243(13) 0.078(11) Uiso 1 1 d .
C45 C 0.2045(2) 0.3730(2) 0.17871(12) 0.0392(6) Uani 1 1 d .
H45 H 0.1799(19) 0.352(2) 0.2073(10) 0.035(7) Uiso 1 1 d .
C1S C 0.043(4) 0.555(4) 0.003(2) 0.44(3) Uani 0.50 1 d P
C2S C 0.047(5) 0.598(9) 0.056(3) 1.29(13) Uani 0.50 1 d P
C3S C 0.174(6) 0.661(9) 0.053(5) 1.60(16) Uani 0.50 1 d P

loop_
_atom_site_aniso_label
_atom_site_aniso_U_11
_atom_site_aniso_U_22
_atom_site_aniso_U_33
_atom_site_aniso_U_23
_atom_site_aniso_U_13
_atom_site_aniso_U_12
Fe1 0.02008(15) 0.02334(16) 0.02518(18) 0.00176(14) 0.00454(12) 0.00103(13)
Si1 0.0246(3) 0.0290(3) 0.0314(4) 0.0006(3) 0.0035(3) -0.0021(3)
Si2 0.0269(3) 0.0388(4) 0.0269(4) 0.0015(3) 0.0077(3) 0.0019(3)
N1 0.0311(10) 0.0280(10) 0.0230(11) 0.0002(8) 0.0077(9) 0.0049(8)
N2 0.0211(9) 0.0331(10) 0.0227(10) 0.0002(8) 0.0042(8) 0.0034(8)
N3 0.0228(10) 0.0256(10) 0.0334(12) 0.0036(8) 0.0060(9) -0.0008(8)
C1 0.0334(13) 0.0397(14) 0.0232(13) -0.0005(10) 0.0063(11) 0.0126(11)
C2 0.0257(12) 0.0395(13) 0.0224(12) -0.0020(10) 0.0054(10) 0.0087(10)
C3 0.0241(12) 0.0567(18) 0.0290(14) -0.0008(12) 0.0050(11) 0.0125(12)
C4 0.0202(13) 0.0672(19) 0.0324(15) -0.0025(13) 0.0057(12) -0.0032(12)
C5 0.0283(13) 0.0528(17) 0.0309(15) -0.0006(13) 0.0080(11) -0.0089(12)
C6 0.0231(11) 0.0349(13) 0.0271(13) -0.0001(10) 0.0064(10) -0.0043(9)
C7 0.0301(13) 0.0323(13) 0.0371(15) 0.0053(11) 0.0100(11) -0.0048(10)
C8 0.0436(17) 0.0426(17) 0.0448(19) 0.0069(14) 0.0076(16) 0.0204(14)
C9 0.0352(16) 0.0323(15) 0.071(2) 0.0103(15) 0.0124(17) -0.0069(13)
C10 0.0356(13) 0.0255(12) 0.0317(14) 0.0060(10) 0.0104(11) 0.0088(10)
C11 0.0440(15) 0.0254(12) 0.0379(15) 0.0012(11) 0.0121(13) 0.0068(11)
C12 0.0608(19) 0.0267(14) 0.057(2) -0.0005(13) 0.0199(16) -0.0006(13)
C13 0.068(2) 0.0340(15) 0.061(2) 0.0140(14) 0.0323(18) 0.0037(14)
C14 0.0623(19) 0.0409(16) 0.0401(18) 0.0103(13) 0.0225(16) 0.0114(14)
C15 0.0415(15) 0.0332(13) 0.0290(14) 0.0061(11) 0.0108(12) 0.0112(11)
C16 0.0533(17) 0.0259(13) 0.0367(15) -0.0018(11) 0.0140(13) 0.0031(11)
C17 0.072(3) 0.050(2) 0.048(2) -0.0149(16) 0.0116(19) -0.0119(17)
C18 0.074(2) 0.051(2) 0.041(2) -0.0048(16) 0.0177(18) 0.0201(17)
C19 0.0514(17) 0.0463(16) 0.0276(15) 0.0020(12) 0.0121(13) 0.0010(13)
C20 0.055(2) 0.087(3) 0.0387(19) -0.0062(19) 0.0017(17) 0.017(2)
C21 0.063(2) 0.060(2) 0.0371(18) -0.0139(17) 0.0018(18) 0.0144(18)
C22 0.0231(11) 0.0215(11) 0.0457(16) 0.0081(11) 0.0073(11) 0.0006(9)
C23 0.0310(13) 0.0227(12) 0.0488(17) 0.0048(11) 0.0069(12) 0.0018(10)
C24 0.0366(15) 0.0335(14) 0.056(2) -0.0012(14) 0.0138(15) 0.0044(11)
C25 0.0266(13) 0.0316(14) 0.078(2) 0.0121(14) 0.0084(15) 0.0102(11)
C26 0.0302(14) 0.0369(15) 0.0556(19) 0.0166(14) 0.0026(14) 0.0044(11)
C27 0.0269(12) 0.0277(12) 0.0484(17) 0.0137(11) 0.0054(12) -0.0013(10)
C28 0.0440(16) 0.0309(14) 0.0478(18) -0.0039(12) 0.0059(14) 0.0119(12)
C29 0.058(2) 0.058(2) 0.067(3) -0.0019(19) -0.012(2) -0.0039(18)
C30 0.072(3) 0.074(3) 0.048(2) 0.0052(19) 0.010(2) -0.005(2)
C31 0.0403(16) 0.0521(18) 0.0418(17) 0.0168(14) 0.0054(14) 0.0132(14)
C32 0.057(2) 0.107(4) 0.060(3) 0.014(2) 0.018(2) -0.027(3)
C33 0.066(2) 0.058(2) 0.042(2) 0.0082(17) 0.0059(18) -0.0032(18)
C34 0.0221(11) 0.0407(13) 0.0387(15) -0.0087(12) 0.0013(11) -0.0033(10)
C35 0.0347(15) 0.0483(17) 0.055(2) -0.0048(15) 0.0068(14) 0.0034(13)
C36 0.0295(15) 0.076(2) 0.065(2) -0.029(2) 0.0063(15) 0.0102(15)
C37 0.0414(18) 0.090(3) 0.0419(19) -0.0117(18) 0.0133(15) -0.0043(17)
C38 0.0482(19) 0.083(3) 0.044(2) 0.0055(18) 0.0143(16) -0.0057(18)
C39 0.0367(15) 0.0571(18) 0.0375(17) 0.0025(14) 0.0113(13) 0.0018(13)
C40 0.0339(13) 0.0315(13) 0.0318(14) -0.0019(10) 0.0107(11) 0.0067(10)
C41 0.0469(17) 0.0548(18) 0.0367(16) -0.0013(13) 0.0142(14) -0.0013(14)
C42 0.076(3) 0.105(3) 0.0310(18) -0.0068(18) 0.0219(19) -0.008(2)
C43 0.059(2) 0.105(3) 0.036(2) -0.0242(19) 0.0075(18) -0.009(2)
C44 0.0426(17) 0.066(2) 0.050(2) -0.0215(16) 0.0094(15) -0.0056(15)
C45 0.0369(15) 0.0450(16) 0.0373(16) -0.0051(13) 0.0114(13) 0.0007(12)
C1S 0.32(7) 0.51(8) 0.46(5) 0.24(6) 0.00(5) -0.02(4)
C2S 0.95(11) 2.0(3) 1.08(12) -1.00(18) 0.56(9) -1.00(15)
C3S 0.89(13) 1.7(3) 2.0(3) 0.1(2) -0.13(15) -1.00(18)

loop_
_atom_type_symbol
_atom_type_description
_atom_type_scat_dispersion_real
_atom_type_scat_dispersion_imag
_atom_type_scat_source
C C 0.0033 0.0016 'International Tables Vol C Tables 4.2.6.8 and 6.1.1.4'
H H 0.0000 0.0000 'International Tables Vol C Tables 4.2.6.8 and 6.1.1.4'
N N 0.0061 0.0033 'International Tables Vol C Tables 4.2.6.8 and 6.1.1.4'
Si Si 0.0817 0.0704 'International Tables Vol C Tables 4.2.6.8 and 6.1.1.4'
Fe Fe 0.3463 0.8444 'International Tables Vol C Tables 4.2.6.8 and 6.1.1.4'

loop_
_geom_angle_atom_site_label_1
_geom_angle_atom_site_label_2
_geom_angle_atom_site_label_3
_geom_angle
_geom_angle_site_symmetry_3
H1M Fe1 H2M 95.1(14) .
H1M Fe1 N2 132.3(10) .
H2M Fe1 N2 132.6(9) .
H1M Fe1 N3 100.7(10) .
H2M Fe1 N3 92.2(9) .
N2 Fe1 N3 79.54(8) .
H1M Fe1 N1 102.6(10) .
H2M Fe1 N1 92.7(9) .
N2 Fe1 N1 79.62(8) .
N3 Fe1 N1 155.63(8) .
H1M Fe1 Si2 51.3(10) .
H2M Fe1 Si2 146.4(9) .
N2 Fe1 Si2 80.97(6) .
N3 Fe1 Si2 94.41(6) .
N1 Fe1 Si2 94.65(6) .
H1M Fe1 Si1 57.0(10) .
H2M Fe1 Si1 38.1(9) .
N2 Fe1 Si1 170.70(6) .
N3 Fe1 Si1 99.37(6) .
N1 Fe1 Si1 99.15(6) .
Si2 Fe1 Si1 108.34(3) .
H1SB Si1 H1SA 111.3(14) .
H1SB Si1 H2M 116.5(14) .
H1SA Si1 H2M 124.0(12) .
H1SB Si1 C34 100.8(10) .
H1SA Si1 C34 102.4(9) .
H2M Si1 C34 95.8(9) .
H1SB Si1 Fe1 105.1(10) .
H1SA Si1 Fe1 105.3(9) .
H2M Si1 Fe1 35.8(9) .
C34 Si1 Fe1 131.46(8) .
H2SA Si2 H2SB 105.7(15) .
H2SA Si2 H1M 121.6(13) .
H2SB Si2 H1M 122.9(13) .
H2SA Si2 C40 107.3(10) .
H2SB Si2 C40 102.0(10) .
H1M Si2 C40 93.3(8) .
H2SA Si2 Fe1 104.5(10) .
H2SB Si2 Fe1 103.6(10) .
H1M Si2 Fe1 38.4(8) .
C40 Si2 Fe1 131.50(8) .
C1 N1 C10 116.93(19) .
C1 N1 Fe1 115.77(16) .
C10 N1 Fe1 126.20(15) .
C6 N2 C2 120.0(2) .
C6 N2 Fe1 119.62(15) .
C2 N2 Fe1 119.55(16) .
C7 N3 C22 116.24(19) .
C7 N3 Fe1 116.03(15) .
C22 N3 Fe1 127.52(14) .
N1 C1 C2 113.5(2) .
N1 C1 C8 125.5(2) .
C2 C1 C8 120.8(2) .
N2 C2 C3 119.9(2) .
N2 C2 C1 110.0(2) .
C3 C2 C1 130.1(2) .
C4 C3 C2 120.0(2) .
C3 C4 C5 120.5(2) .
C4 C5 C6 119.1(3) .
N2 C6 C5 120.5(2) .
N2 C6 C7 110.13(19) .
C5 C6 C7 129.3(2) .
N3 C7 C6 113.3(2) .
N3 C7 C9 125.6(2) .
C6 C7 C9 121.1(2) .
C15 C10 C11 121.7(2) .
C15 C10 N1 117.2(2) .
C11 C10 N1 121.0(2) .
C12 C11 C10 117.7(2) .
C12 C11 C16 120.1(2) .
C10 C11 C16 122.2(2) .
C13 C12 C11 121.2(3) .
C14 C13 C12 120.3(3) .
C13 C14 C15 121.0(3) .
C14 C15 C10 118.0(2) .
C14 C15 C19 118.6(2) .
C10 C15 C19 123.4(2) .
C11 C16 C17 113.7(3) .
C11 C16 C18 111.0(2) .
C17 C16 C18 110.3(3) .
C15 C19 C21 111.6(3) .
C15 C19 C20 112.5(3) .
C21 C19 C20 110.0(3) .
C23 C22 C27 122.2(2) .
C23 C22 N3 117.6(2) .
C27 C22 N3 120.2(2) .
C22 C23 C24 117.3(2) .
C22 C23 C28 123.8(2) .
C24 C23 C28 118.9(3) .
C25 C24 C23 121.4(3) .
C26 C25 C24 119.7(3) .
C25 C26 C27 122.0(3) .
C26 C27 C22 117.3(3) .
C26 C27 C31 119.3(2) .
C22 C27 C31 123.4(2) .
C29 C28 C30 109.4(3) .
C29 C28 C23 112.0(3) .
C30 C28 C23 112.6(3) .
C27 C31 C33 113.0(3) .
C27 C31 C32 111.8(3) .
C33 C31 C32 109.3(3) .
C39 C34 C35 116.0(3) .
C39 C34 Si1 121.3(2) .
C35 C34 Si1 122.6(2) .
C36 C35 C34 121.1(3) .
C37 C36 C35 120.8(3) .
C36 C37 C38 119.6(3) .
C37 C38 C39 120.5(4) .
C38 C39 C34 121.9(3) .
C41 C40 C45 116.7(3) .
C41 C40 Si2 118.9(2) .
C45 C40 Si2 124.3(2) .
C42 C41 C40 121.0(3) .
C43 C42 C41 120.7(3) .
C44 C43 C42 119.3(3) .
C43 C44 C45 120.1(3) .
C44 C45 C40 122.1(3) .
C2S C1S C1S 104(7) 3_565
C1S C2S C3S 88(6) .

loop_
_geom_bond_atom_site_label_1
_geom_bond_atom_site_label_2
_geom_bond_distance
_geom_bond_site_symmetry_2
Fe1 H1M 1.45(3) .
Fe1 H2M 1.50(2) .
Fe1 N2 1.8398(18) .
Fe1 N3 1.9523(18) .
Fe1 N1 1.9544(18) .
Fe1 Si2 2.3267(8) .
Fe1 Si1 2.4734(7) .
Si1 H1SB 1.39(3) .
Si1 H1SA 1.41(2) .
Si1 H2M 1.59(2) .
Si1 C34 1.888(3) .
Si2 H2SA 1.33(2) .
Si2 H2SB 1.38(2) .
Si2 H1M 1.82(3) .
Si2 C40 1.888(3) .
N1 C1 1.335(3) .
N1 C10 1.449(3) .
N2 C6 1.376(3) .
N2 C2 1.381(3) .
N3 C7 1.329(3) .
N3 C22 1.452(3) .
C1 C2 1.422(4) .
C1 C8 1.501(3) .
C2 C3 1.394(3) .
C3 C4 1.375(4) .
C4 C5 1.388(4) .
C5 C6 1.393(3) .
C6 C7 1.425(3) .
C7 C9 1.502(4) .
C10 C15 1.401(3) .
C10 C11 1.408(3) .
C11 C12 1.393(4) .
C11 C16 1.517(4) .
C12 C13 1.384(4) .
C13 C14 1.374(4) .
C14 C15 1.401(4) .
C15 C19 1.515(4) .
C16 C17 1.524(4) .
C16 C18 1.525(4) .
C19 C21 1.518(4) .
C19 C20 1.532(4) .
C22 C23 1.398(4) .
C22 C27 1.403(3) .
C23 C24 1.400(3) .
C23 C28 1.528(4) .
C24 C25 1.378(4) .
C25 C26 1.368(4) .
C26 C27 1.390(3) .
C27 C31 1.513(4) .
C28 C29 1.526(4) .
C28 C30 1.523(5) .
C31 C33 1.524(5) .
C31 C32 1.529(5) .
C34 C39 1.394(4) .
C34 C35 1.401(4) .
C35 C36 1.399(4) .
C36 C37 1.356(5) .
C37 C38 1.362(5) .
C38 C39 1.388(4) .
C40 C41 1.394(4) .
C40 C45 1.394(4) .
C41 C42 1.391(4) .
C42 C43 1.377(5) .
C43 C44 1.369(5) .
C44 C45 1.383(4) .
C1S C2S 1.49(7) .
C1S C1S 1.78(7) 3_565
C2S C3S 1.91(9) .
